data_1563825
loop_
_publ_author_name
'Schwarzer, Sandra'
'B\"ohme, Uwe'
'Fels, Sabine'
'G\"unther, Betty'
'Brendler, Erica'

_publ_section_title
;
 (S)-N-[(2-hydroxynaphthalen-1-yl)methylidene]valine -- A valuable ligand
 for the preparation of chiral complexes
;
_journal_name_full 'Inorganica Chimica Acta'
_journal_page_first 136
_journal_page_last 147
_journal_paper_doi 10.1016/j.ica.2018.08.011
_journal_volume 483
_journal_year 2018
_chemical_absolute_configuration ad
_chemical_formula_moiety 'C 21 H 25 N O 3 Si'
_chemical_formula_sum 'C21 H25 N O3 Si'
_chemical_formula_weight 367.51
_chemical_melting_point 438
_space_group_crystal_system trigonal
_space_group_IT_number 145
_space_group_name_Hall 'P 32'
_space_group_name_H-M_alt 'P 32'
_atom_sites_solution_hydrogens geom
_cell_angle_alpha 90
_cell_angle_beta 90
_cell_angle_gamma 120
_cell_formula_units_Z 3
_cell_length_a 11.4794(5)
_cell_length_b 11.4794(5)
_cell_length_c 13.1483(6)
_cell_measurement_reflns_used 4544
_cell_measurement_temperature 153(2)
_cell_measurement_theta_max 29.55
_cell_measurement_theta_min 3.55
_cell_volume 1500.51(12)
_computing_cell_refinement 'STOE X-AREA'
_computing_data_collection 'STOE X-AREA'
_computing_data_reduction 'STOE X-RED'
_computing_molecular_graphics 'ORTEP3 (Farrugia, 1997)'
_computing_publication_material 'SHELXL-2014/7 (Sheldrick 2014)'
_computing_structure_refinement 'SHELXL-2014/7 (Sheldrick 2014)'
_computing_structure_solution 'SHELXS97 (Sheldrick, 2008)'
_diffrn_ambient_temperature 153(2)
_diffrn_detector 'image plate (34 cm diameter)'
_diffrn_detector_area_resol_mean 6.67
_diffrn_detector_type STOE
_diffrn_measured_fraction_theta_full 0.998
_diffrn_measured_fraction_theta_max 0.998
_diffrn_measurement_device '2-circle goniometer'
_diffrn_measurement_device_type 'STOE IPDS 2'
_diffrn_measurement_method 'rotation method'
_diffrn_radiation_monochromator graphite
_diffrn_radiation_source 'fine-focus sealed tube'
_diffrn_radiation_type MoK\a
_diffrn_radiation_wavelength 0.71073
_diffrn_reflns_av_R_equivalents 0.0312
_diffrn_reflns_av_unetI/netI 0.0405
_diffrn_reflns_Laue_measured_fraction_full 0.998
_diffrn_reflns_Laue_measured_fraction_max 0.998
_diffrn_reflns_limit_h_max 7
_diffrn_reflns_limit_h_min -14
_diffrn_reflns_limit_k_max 14
_diffrn_reflns_limit_k_min 0
_diffrn_reflns_limit_l_max 17
_diffrn_reflns_limit_l_min -17
_diffrn_reflns_number 4544
_diffrn_reflns_point_group_measured_fraction_full 0.993
_diffrn_reflns_point_group_measured_fraction_max 0.991
_diffrn_reflns_theta_full 25.242
_diffrn_reflns_theta_max 27.452
_diffrn_reflns_theta_min 3.550
_exptl_absorpt_coefficient_mu 0.137
_exptl_absorpt_correction_T_max 0.9643
_exptl_absorpt_correction_T_min 0.8592
_exptl_absorpt_correction_type integration
_exptl_absorpt_process_details 'X-RED; Stoe, 2009'
_exptl_crystal_colour Yellow
_exptl_crystal_density_diffrn 1.220
_exptl_crystal_description Prism
_exptl_crystal_F_000 588
_exptl_crystal_size_max 0.400
_exptl_crystal_size_mid 0.250
_exptl_crystal_size_min 0.250
_refine_diff_density_max 0.223
_refine_diff_density_min -0.199
_refine_diff_density_rms 0.046
_refine_ls_abs_structure_details
;
 Flack x determined using 1756 quotients [(I+)-(I-)]/[(I+)+(I-)]
 (Parsons, Flack and Wagner, Acta Cryst. B69 (2013) 249-259).
;
_refine_ls_abs_structure_Flack -0.07(5)
_refine_ls_extinction_coef .
_refine_ls_extinction_method none
_refine_ls_goodness_of_fit_ref 1.125
_refine_ls_hydrogen_treatment constr
_refine_ls_matrix_type full
_refine_ls_number_parameters 237
_refine_ls_number_reflns 4544
_refine_ls_number_restraints 1
_refine_ls_restrained_S_all 1.125
_refine_ls_R_factor_all 0.0538
_refine_ls_R_factor_gt 0.0449
_refine_ls_shift/su_max 0.000
_refine_ls_shift/su_mean 0.000
_refine_ls_structure_factor_coef Fsqd
_refine_ls_weighting_details 'w=1/[\s^2^(Fo^2^)+(0.0391P)^2^+0.4273P] where P=(Fo^2^+2Fc^2^)/3'
_refine_ls_weighting_scheme calc
_refine_ls_wR_factor_gt 0.0967
_refine_ls_wR_factor_ref 0.1006
_reflns_Friedel_coverage 0.986
_reflns_Friedel_fraction_full 0.988
_reflns_Friedel_fraction_max 0.984
_reflns_number_gt 4039
_reflns_number_total 4544
_reflns_threshold_expression 'I > 2\s(I)'
_cod_data_source_file k79F_4.cif
_cod_data_source_block k79F_4
_cod_original_cell_volume 1500.51(17)
_cod_database_code 1563825
_shelx_space_group_comment
;
The symmetry employed for this shelxl refinement is uniquely defined
by the following loop, which should always be used as a source of
symmetry information in preference to the above space-group names.
They are only intended as comments.
;
_shelx_estimated_absorpt_t_min 0.947
_shelx_estimated_absorpt_t_max 0.967

loop_
_space_group_symop_operation_xyz
'x, y, z'
'-y, x-y, z+2/3'
'-x+y, -x, z+1/3'

loop_
_atom_site_label
_atom_site_type_symbol
_atom_site_fract_x
_atom_site_fract_y
_atom_site_fract_z
_atom_site_U_iso_or_equiv
_atom_site_adp_type
_atom_site_occupancy
_atom_site_site_symmetry_order
_atom_site_calc_flag
_atom_site_refinement_flags_posn
_atom_site_refinement_flags_adp
_atom_site_refinement_flags_occupancy
_atom_site_disorder_assembly
_atom_site_disorder_group
Si1 Si 0.10688(10) 0.78780(10) 0.22379(7) 0.02294(19) Uani 1 1 d . . . . .
O1 O 0.0891(3) 0.9284(3) 0.26377(19) 0.0287(6) Uani 1 1 d . . . . .
O2 O 0.1220(3) 0.6337(3) 0.21300(19) 0.0300(6) Uani 1 1 d . . . . .
O3 O 0.1661(4) 0.4876(3) 0.2901(2) 0.0436(8) Uani 1 1 d . . . . .
N1 N 0.1882(3) 0.7993(3) 0.3495(2) 0.0254(6) Uani 1 1 d . . . . .
C1 C 0.2707(4) 1.0356(4) 0.3807(3) 0.0259(7) Uani 1 1 d . . . . .
C2 C 0.1758(4) 1.0371(4) 0.3142(3) 0.0248(7) Uani 1 1 d . . . . .
C3 C 0.1664(4) 1.1559(4) 0.3045(3) 0.0304(8) Uani 1 1 d . . . . .
H3 H 0.1005 1.1566 0.2611 0.037 Uiso 1 1 calc R U . . .
C4 C 0.2527(4) 1.2687(4) 0.3579(3) 0.0315(8) Uani 1 1 d . . . . .
H4 H 0.2437 1.3463 0.3520 0.038 Uiso 1 1 calc R U . . .
C5 C 0.4468(5) 1.3942(4) 0.4734(4) 0.0424(10) Uani 1 1 d . . . . .
H5 H 0.4399 1.4727 0.4647 0.051 Uiso 1 1 calc R U . . .
C6 C 0.5453(5) 1.3987(5) 0.5359(4) 0.0522(12) Uani 1 1 d . . . . .
H6 H 0.6049 1.4792 0.5710 0.063 Uiso 1 1 calc R U . . .
C7 C 0.5572(5) 1.2837(5) 0.5474(4) 0.0517(12) Uani 1 1 d . . . . .
H7 H 0.6264 1.2873 0.5891 0.062 Uiso 1 1 calc R U . . .
C8 C 0.4695(5) 1.1658(5) 0.4988(4) 0.0411(10) Uani 1 1 d . . . . .
H8 H 0.4787 1.0887 0.5082 0.049 Uiso 1 1 calc R U . . .
C9 C 0.3658(4) 1.1569(4) 0.4351(3) 0.0292(8) Uani 1 1 d . . . . .
C10 C 0.3561(4) 1.2747(4) 0.4222(3) 0.0297(8) Uani 1 1 d . . . . .
C11 C 0.2624(4) 0.9105(4) 0.4005(3) 0.0267(7) Uani 1 1 d . . . . .
H11 H 0.3148 0.9069 0.4550 0.032 Uiso 1 1 calc R U . . .
C12 C 0.1875(4) 0.6760(4) 0.3855(3) 0.0292(8) Uani 1 1 d . . . . .
H12 H 0.2791 0.7014 0.4113 0.035 Uiso 1 1 calc R U . . .
C13 C 0.1580(4) 0.5896(4) 0.2913(3) 0.0302(8) Uani 1 1 d . . . . .
C14 C 0.0844(5) 0.6058(4) 0.4712(3) 0.0405(10) Uani 1 1 d . . . . .
H14 H 0.1014 0.6760 0.5234 0.049 Uiso 1 1 calc R U . . .
C15 C -0.0601(6) 0.5479(6) 0.4361(4) 0.0565(13) Uani 1 1 d . . . . .
H15A H -0.0719 0.6195 0.4062 0.085 Uiso 1 1 calc R U . . .
H15B H -0.1207 0.5089 0.4944 0.085 Uiso 1 1 calc R U . . .
H15C H -0.0811 0.4778 0.3852 0.085 Uiso 1 1 calc R U . . .
C16 C 0.1065(8) 0.4982(6) 0.5240(4) 0.0659(18) Uani 1 1 d . . . . .
H16A H 0.0525 0.4678 0.5863 0.099 Uiso 1 1 calc R U . . .
H16B H 0.2018 0.5369 0.5412 0.099 Uiso 1 1 calc R U . . .
H16C H 0.0791 0.4216 0.4781 0.099 Uiso 1 1 calc R U . . .
C17 C -0.0738(4) 0.6947(4) 0.1806(3) 0.0362(9) Uani 1 1 d . . . . .
H17A H -0.0979 0.6029 0.1585 0.043 Uiso 1 1 calc R U . . .
H17B H -0.1332 0.6865 0.2381 0.043 Uiso 1 1 calc R U . . .
C18 C -0.0951(5) 0.7696(5) 0.0923(3) 0.0427(10) Uani 1 1 d . . . . .
H18A H -0.1855 0.7113 0.0630 0.051 Uiso 1 1 calc R U . . .
H18B H -0.0925 0.8514 0.1192 0.051 Uiso 1 1 calc R U . . .
C19 C 0.0097(6) 0.8105(6) 0.0080(3) 0.0525(13) Uani 1 1 d . . . . .
H19A H 0.0150 0.7304 -0.0128 0.063 Uiso 1 1 calc R U . . .
H19B H -0.0211 0.8404 -0.0517 0.063 Uiso 1 1 calc R U . . .
C20 C 0.1500(5) 0.9219(5) 0.0371(3) 0.0447(11) Uani 1 1 d . . . . .
H20A H 0.1433 0.9980 0.0662 0.054 Uiso 1 1 calc R U . . .
H20B H 0.2057 0.9548 -0.0251 0.054 Uiso 1 1 calc R U . . .
C21 C 0.2217(4) 0.8775(4) 0.1150(3) 0.0348(9) Uani 1 1 d . . . . .
H21A H 0.3041 0.9574 0.1404 0.042 Uiso 1 1 calc R U . . .
H21B H 0.2485 0.8172 0.0814 0.042 Uiso 1 1 calc R U . . .

loop_
_atom_site_aniso_label
_atom_site_aniso_U_11
_atom_site_aniso_U_22
_atom_site_aniso_U_33
_atom_site_aniso_U_23
_atom_site_aniso_U_13
_atom_site_aniso_U_12
Si1 0.0267(5) 0.0262(5) 0.0213(4) 0.0023(4) 0.0005(4) 0.0172(4)
O1 0.0307(14) 0.0314(14) 0.0313(13) -0.0005(11) -0.0040(11) 0.0210(12)
O2 0.0443(16) 0.0339(14) 0.0231(11) -0.0033(10) -0.0048(11) 0.0281(13)
O3 0.079(2) 0.0423(17) 0.0325(14) -0.0085(12) -0.0115(15) 0.0473(18)
N1 0.0332(16) 0.0281(16) 0.0229(14) 0.0001(11) -0.0021(12) 0.0215(14)
C1 0.0295(18) 0.0268(18) 0.0253(16) 0.0046(13) 0.0063(14) 0.0169(15)
C2 0.0268(17) 0.0247(17) 0.0250(16) 0.0038(13) 0.0081(13) 0.0144(15)
C3 0.034(2) 0.0316(19) 0.0348(18) 0.0085(15) 0.0072(16) 0.0230(17)
C4 0.039(2) 0.0259(18) 0.0361(19) 0.0099(15) 0.0134(17) 0.0209(17)
C5 0.049(3) 0.026(2) 0.051(2) 0.0008(17) 0.006(2) 0.017(2)
C6 0.052(3) 0.029(2) 0.063(3) -0.011(2) -0.015(2) 0.011(2)
C7 0.049(3) 0.044(3) 0.059(3) -0.007(2) -0.021(2) 0.020(2)
C8 0.044(2) 0.030(2) 0.050(2) 0.0001(18) -0.0097(19) 0.0190(19)
C9 0.0291(19) 0.0274(18) 0.0307(18) 0.0037(14) 0.0044(15) 0.0138(16)
C10 0.034(2) 0.0264(18) 0.0298(17) 0.0034(14) 0.0074(15) 0.0157(17)
C11 0.032(2) 0.0272(18) 0.0253(17) -0.0028(14) -0.0031(14) 0.0186(16)
C12 0.044(2) 0.0258(18) 0.0272(17) -0.0027(14) -0.0077(15) 0.0245(17)
C13 0.040(2) 0.033(2) 0.0263(17) -0.0006(15) -0.0002(15) 0.0253(18)
C14 0.072(3) 0.031(2) 0.0230(18) 0.0041(15) 0.0040(19) 0.029(2)
C15 0.060(3) 0.052(3) 0.045(3) 0.012(2) 0.014(2) 0.019(3)
C16 0.132(6) 0.048(3) 0.034(2) 0.008(2) 0.001(3) 0.057(4)
C17 0.031(2) 0.028(2) 0.050(2) -0.0009(17) -0.0006(17) 0.0151(17)
C18 0.041(2) 0.052(3) 0.044(2) -0.010(2) -0.0153(19) 0.030(2)
C19 0.081(4) 0.075(4) 0.029(2) -0.005(2) -0.012(2) 0.060(3)
C20 0.064(3) 0.059(3) 0.035(2) 0.022(2) 0.019(2) 0.049(3)
C21 0.039(2) 0.041(2) 0.0325(19) 0.0101(17) 0.0087(17) 0.0256(19)

loop_
_atom_type_symbol
_atom_type_description
_atom_type_scat_dispersion_real
_atom_type_scat_dispersion_imag
_atom_type_scat_source
C C 0.0033 0.0016 'International Tables Vol C Tables 4.2.6.8 and 6.1.1.4'
H H 0.0000 0.0000 'International Tables Vol C Tables 4.2.6.8 and 6.1.1.4'
N N 0.0061 0.0033 'International Tables Vol C Tables 4.2.6.8 and 6.1.1.4'
O O 0.0106 0.0060 'International Tables Vol C Tables 4.2.6.8 and 6.1.1.4'
Si Si 0.0817 0.0704 'International Tables Vol C Tables 4.2.6.8 and 6.1.1.4'

loop_
_exptl_crystal_face_index_h
_exptl_crystal_face_index_k
_exptl_crystal_face_index_l
_exptl_crystal_face_perp_dist
10 30 0 0.2209
30 -4 11 0.2344
30 -19 0 0.1755
30 2 -9 0.2728
18 30 -15 0.3040
-30 5 -5 0.2253
-17 -30 2 0.1852
-30 22 -6 0.2093
-30 20 4 0.1627
-20 -30 14 0.2725
16 -30 0 0.1887
3 -1 -30 0.7554

loop_
_geom_angle_atom_site_label_1
_geom_angle_atom_site_label_2
_geom_angle_atom_site_label_3
_geom_angle
_geom_angle_site_symmetry_1
_geom_angle_site_symmetry_3
O1 Si1 O2 167.35(12) . .
O1 Si1 C21 95.42(16) . .
O2 Si1 C21 95.15(16) . .
O1 Si1 N1 87.45(13) . .
O2 Si1 N1 81.61(12) . .
C21 Si1 N1 116.62(17) . .
O1 Si1 C17 90.58(15) . .
O2 Si1 C17 92.14(16) . .
C21 Si1 C17 110.8(2) . .
N1 Si1 C17 132.48(17) . .
C2 O1 Si1 128.4(2) . .
C13 O2 Si1 120.4(2) . .
C11 N1 C12 117.1(3) . .
C11 N1 Si1 125.4(3) . .
C12 N1 Si1 116.7(2) . .
C2 C1 C11 117.9(3) . .
C2 C1 C9 120.6(3) . .
C11 C1 C9 121.2(3) . .
O1 C2 C1 121.7(3) . .
O1 C2 C3 118.4(3) . .
C1 C2 C3 119.8(3) . .
C4 C3 C2 119.6(4) . .
C4 C3 H3 120.2 . .
C2 C3 H3 120.2 . .
C3 C4 C10 122.7(3) . .
C3 C4 H4 118.6 . .
C10 C4 H4 118.6 . .
C6 C5 C10 120.9(4) . .
C6 C5 H5 119.5 . .
C10 C5 H5 119.5 . .
C5 C6 C7 119.6(4) . .
C5 C6 H6 120.2 . .
C7 C6 H6 120.2 . .
C8 C7 C6 120.6(4) . .
C8 C7 H7 119.7 . .
C6 C7 H7 119.7 . .
C7 C8 C9 121.4(4) . .
C7 C8 H8 119.3 . .
C9 C8 H8 119.3 . .
C8 C9 C10 117.7(4) . .
C8 C9 C1 124.1(4) . .
C10 C9 C1 118.2(3) . .
C5 C10 C9 119.8(4) . .
C5 C10 C4 121.3(4) . .
C9 C10 C4 118.9(3) . .
N1 C11 C1 125.1(3) . .
N1 C11 H11 117.4 . .
C1 C11 H11 117.4 . .
N1 C12 C13 104.8(3) . .
N1 C12 C14 111.7(3) . .
C13 C12 C14 113.2(3) . .
N1 C12 H12 109.0 . .
C13 C12 H12 109.0 . .
C14 C12 H12 109.0 . .
O3 C13 O2 123.6(3) . .
O3 C13 C12 122.6(3) . .
O2 C13 C12 113.7(3) . .
C15 C14 C12 113.1(3) . .
C15 C14 C16 111.5(4) . .
C12 C14 C16 111.0(4) . .
C15 C14 H14 107.0 . .
C12 C14 H14 107.0 . .
C16 C14 H14 107.0 . .
C14 C15 H15A 109.5 . .
C14 C15 H15B 109.5 . .
H15A C15 H15B 109.5 . .
C14 C15 H15C 109.5 . .
H15A C15 H15C 109.5 . .
H15B C15 H15C 109.5 . .
C14 C16 H16A 109.5 . .
C14 C16 H16B 109.5 . .
H16A C16 H16B 109.5 . .
C14 C16 H16C 109.5 . .
H16A C16 H16C 109.5 . .
H16B C16 H16C 109.5 . .
C18 C17 Si1 110.4(3) . .
C18 C17 H17A 109.6 . .
Si1 C17 H17A 109.6 . .
C18 C17 H17B 109.6 . .
Si1 C17 H17B 109.6 . .
H17A C17 H17B 108.1 . .
C19 C18 C17 113.6(4) . .
C19 C18 H18A 108.8 . .
C17 C18 H18A 108.8 . .
C19 C18 H18B 108.8 . .
C17 C18 H18B 108.8 . .
H18A C18 H18B 107.7 . .
C20 C19 C18 114.5(4) . .
C20 C19 H19A 108.6 . .
C18 C19 H19A 108.6 . .
C20 C19 H19B 108.6 . .
C18 C19 H19B 108.6 . .
H19A C19 H19B 107.6 . .
C19 C20 C21 113.7(4) . .
C19 C20 H20A 108.8 . .
C21 C20 H20A 108.8 . .
C19 C20 H20B 108.8 . .
C21 C20 H20B 108.8 . .
H20A C20 H20B 107.7 . .
C20 C21 Si1 110.0(3) . .
C20 C21 H21A 109.7 . .
Si1 C21 H21A 109.7 . .
C20 C21 H21B 109.7 . .
Si1 C21 H21B 109.7 . .
H21A C21 H21B 108.2 . .

loop_
_geom_bond_atom_site_label_1
_geom_bond_atom_site_label_2
_geom_bond_distance
_geom_bond_site_symmetry_2
Si1 O1 1.804(3) .
Si1 O2 1.867(3) .
Si1 C21 1.867(4) .
Si1 N1 1.870(3) .
Si1 C17 1.884(4) .
O1 C2 1.321(5) .
O2 C13 1.303(4) .
O3 C13 1.220(4) .
N1 C11 1.311(5) .
N1 C12 1.488(4) .
C1 C2 1.403(5) .
C1 C11 1.415(5) .
C1 C9 1.457(5) .
C2 C3 1.428(5) .
C3 C4 1.366(6) .
C3 H3 0.9500 .
C4 C10 1.431(6) .
C4 H4 0.9500 .
C5 C6 1.378(7) .
C5 C10 1.412(6) .
C5 H5 0.9500 .
C6 C7 1.401(7) .
C6 H6 0.9500 .
C7 C8 1.375(7) .
C7 H7 0.9500 .
C8 C9 1.417(6) .
C8 H8 0.9500 .
C9 C10 1.421(5) .
C11 H11 0.9500 .
C12 C13 1.516(5) .
C12 C14 1.538(6) .
C12 H12 1.0000 .
C14 C15 1.518(7) .
C14 C16 1.544(6) .
C14 H14 1.0000 .
C15 H15A 0.9800 .
C15 H15B 0.9800 .
C15 H15C 0.9800 .
C16 H16A 0.9800 .
C16 H16B 0.9800 .
C16 H16C 0.9800 .
C17 C18 1.535(6) .
C17 H17A 0.9900 .
C17 H17B 0.9900 .
C18 C19 1.527(7) .
C18 H18A 0.9900 .
C18 H18B 0.9900 .
C19 C20 1.522(8) .
C19 H19A 0.9900 .
C19 H19B 0.9900 .
C20 C21 1.552(6) .
C20 H20A 0.9900 .
C20 H20B 0.9900 .
C21 H21A 0.9900 .
C21 H21B 0.9900 .

loop_
_geom_hbond_atom_site_label_D
_geom_hbond_atom_site_label_H
_geom_hbond_atom_site_label_A
_geom_hbond_distance_DH
_geom_hbond_distance_HA
_geom_hbond_distance_DA
_geom_hbond_angle_DHA
_geom_hbond_site_symmetry_A
C11 H11 O3 0.95 2.38 3.229(4) 148.1 3_565
C14 H14 O3 1.00 2.61 3.338(6) 129.5 3_565

loop_
_geom_torsion_atom_site_label_1
_geom_torsion_atom_site_label_2
_geom_torsion_atom_site_label_3
_geom_torsion_atom_site_label_4
_geom_torsion
_geom_torsion_site_symmetry_1
_geom_torsion_site_symmetry_2
_geom_torsion_site_symmetry_3
_geom_torsion_site_symmetry_4
O2 Si1 O1 C2 70.3(7) . . . .
C21 Si1 O1 C2 -76.2(3) . . . .
N1 Si1 O1 C2 40.3(3) . . . .
C17 Si1 O1 C2 172.8(3) . . . .
O1 Si1 O2 C13 -20.9(8) . . . .
C21 Si1 O2 C13 125.7(3) . . . .
N1 Si1 O2 C13 9.5(3) . . . .
C17 Si1 O2 C13 -123.2(3) . . . .
O1 Si1 N1 C11 -32.7(3) . . . .
O2 Si1 N1 C11 153.7(3) . . . .
C21 Si1 N1 C11 62.1(4) . . . .
C17 Si1 N1 C11 -121.1(3) . . . .
O1 Si1 N1 C12 158.2(3) . . . .
O2 Si1 N1 C12 -15.4(3) . . . .
C21 Si1 N1 C12 -107.0(3) . . . .
C17 Si1 N1 C12 69.7(3) . . . .
Si1 O1 C2 C1 -27.5(5) . . . .
Si1 O1 C2 C3 156.2(3) . . . .
C11 C1 C2 O1 -6.3(5) . . . .
C9 C1 C2 O1 179.7(3) . . . .
C11 C1 C2 C3 170.0(3) . . . .
C9 C1 C2 C3 -4.0(5) . . . .
O1 C2 C3 C4 178.3(3) . . . .
C1 C2 C3 C4 1.9(5) . . . .
C2 C3 C4 C10 1.6(6) . . . .
C10 C5 C6 C7 1.1(8) . . . .
C5 C6 C7 C8 -1.5(9) . . . .
C6 C7 C8 C9 0.7(8) . . . .
C7 C8 C9 C10 0.6(7) . . . .
C7 C8 C9 C1 179.3(4) . . . .
C2 C1 C9 C8 -176.1(4) . . . .
C11 C1 C9 C8 10.1(6) . . . .
C2 C1 C9 C10 2.5(5) . . . .
C11 C1 C9 C10 -171.3(3) . . . .
C6 C5 C10 C9 0.1(6) . . . .
C6 C5 C10 C4 179.5(4) . . . .
C8 C9 C10 C5 -1.0(5) . . . .
C1 C9 C10 C5 -179.7(4) . . . .
C8 C9 C10 C4 179.7(4) . . . .
C1 C9 C10 C4 0.9(5) . . . .
C3 C4 C10 C5 177.6(4) . . . .
C3 C4 C10 C9 -3.0(5) . . . .
C12 N1 C11 C1 -176.8(3) . . . .
Si1 N1 C11 C1 14.1(5) . . . .
C2 C1 C11 N1 12.0(5) . . . .
C9 C1 C11 N1 -174.1(3) . . . .
C11 N1 C12 C13 -152.4(3) . . . .
Si1 N1 C12 C13 17.6(4) . . . .
C11 N1 C12 C14 84.7(4) . . . .
Si1 N1 C12 C14 -105.3(3) . . . .
Si1 O2 C13 O3 177.9(3) . . . .
Si1 O2 C13 C12 -1.4(5) . . . .
N1 C12 C13 O3 170.8(4) . . . .
C14 C12 C13 O3 -67.3(5) . . . .
N1 C12 C13 O2 -10.0(5) . . . .
C14 C12 C13 O2 111.9(4) . . . .
N1 C12 C14 C15 66.6(4) . . . .
C13 C12 C14 C15 -51.4(5) . . . .
N1 C12 C14 C16 -167.3(4) . . . .
C13 C12 C14 C16 74.8(5) . . . .
O1 Si1 C17 C18 64.4(3) . . . .
O2 Si1 C17 C18 -128.0(3) . . . .
C21 Si1 C17 C18 -31.6(4) . . . .
N1 Si1 C17 C18 151.5(3) . . . .
Si1 C17 C18 C19 48.5(5) . . . .
C17 C18 C19 C20 -70.1(5) . . . .
C18 C19 C20 C21 70.2(5) . . . .
C19 C20 C21 Si1 -48.8(4) . . . .
O1 Si1 C21 C20 -61.2(3) . . . .
O2 Si1 C21 C20 125.8(3) . . . .
N1 Si1 C21 C20 -151.1(3) . . . .
C17 Si1 C21 C20 31.5(4) . . . .
